data_8104516
loop_
_publ_author_name
'Somer, M.'
'Hartweg, M.'
'Peters, K.'
'von Schnering, H.G.'

_publ_section_title
;
 Crystal structure of potassium arsenidoniccolate
;
_journal_name_full 'Zeitschrift fuer Kristallographie (149,1979-)'
_journal_page_first 99
_journal_page_last 100
_journal_volume 195
_journal_year 1991
_chemical_formula_sum 'As7 K2 Ni12'
_chemical_name_systematic 'K2 Ni12 As7'
_space_group_IT_number 174
_symmetry_space_group_name_Hall 'P -6'
_symmetry_space_group_name_H-M 'P -6'
_cell_angle_alpha 90
_cell_angle_beta 90
_cell_angle_gamma 120
_cell_formula_units_Z 1
_cell_length_a 9.429
_cell_length_b 9.429
_cell_length_c 3.7433
_cell_volume 288.215
_citation_journal_id_ASTM ZEKRDZ
_cod_data_source_file Somer_ZEKRDZ_1991_1428.cif
_cod_data_source_block As7K2Ni12
_cod_database_code 8104516

loop_
_symmetry_equiv_pos_as_xyz
x,y,z
-x+y,-x,-z
-y,x-y,z
x,y,-z
-x+y,-x,z
-y,x-y,-z

loop_
_atom_site_label
_atom_site_type_symbol
_atom_site_fract_x
_atom_site_fract_y
_atom_site_fract_z
_atom_site_occupancy
_atom_site_U_iso_or_equiv
Ni1 Ni 0.38038 -0.04712 0.5 1 0.0
K1 K 0.66666 0.33333 0.5 1 0.0
Ni4 Ni 0.61853 0.05229 0 1 0.0
Ni3 Ni 0.15755 -0.12169 0 1 0.0
As1 As 0 0 0 1 0.0
Ni2 Ni 0.21362 0.11956 0.5 1 0.0
As2 As 0.41124 0.12296 0 1 0.0
As3 As 0.58912 -0.11634 0.5 1 0.0
K2 K 0.33333 0.66667 0 1 0.0
